data_8105946
loop_
_publ_author_name
'Yuan, Juan'

_publ_section_title
;
 Crystal structure of
 (E)-2-(3,6-bis(ethylamino)-2,7-dimethyl-9H-xanthen-9-yl)-N&#x2032;-((6-methylpyridin-2-yl)methylene)benzohydrazide
 -- methanol (1/1), C34H37N5O3
;
_journal_issue 5
_journal_name_full 'Zeitschrift f\"ur Kristallographie - New Crystal Structures'
_journal_page_first 1091
_journal_page_last 1093
_journal_paper_doi 10.1515/ncrs-2019-0285
_journal_volume 234
_journal_year 2019
_chemical_formula_moiety 'C33 H33 N5 O2, C H4 O'
_chemical_formula_sum 'C34 H37 N5 O3'
_chemical_formula_weight 563.68
_space_group_crystal_system triclinic
_space_group_IT_number 2
_space_group_name_Hall '-P 1'
_space_group_name_H-M_alt 'P -1'
_atom_sites_solution_hydrogens geom
_cell_angle_alpha 83.371(3)
_cell_angle_beta 71.724(3)
_cell_angle_gamma 75.383(3)
_cell_formula_units_Z 2
_cell_length_a 8.9446(3)
_cell_length_b 13.4223(4)
_cell_length_c 13.4559(4)
_cell_measurement_reflns_used 7021
_cell_measurement_temperature 105.6(5)
_cell_measurement_theta_max 71.2750
_cell_measurement_theta_min 4.9290
_cell_volume 1483.18(9)
_computing_cell_refinement 'CrysAlis^Pro^ [1] 2018)''
_computing_data_collection 'CrysAlis^Pro^ [1] 2018)''
_computing_data_reduction 'CrysAlis^Pro^ [1]'
_computing_molecular_graphics 'Olex2 [2]'
_computing_publication_material 'Olex2 [2]'
_computing_structure_refinement 'ShelXL-2015 [3]'
_computing_structure_solution 'ShelXT-2015 [4]'
_diffrn_ambient_environment N~2~
_diffrn_ambient_temperature 105.6(5)
_diffrn_detector 'CCD plate'
_diffrn_detector_area_resol_mean 5.2137
_diffrn_detector_type AtlasS2
_diffrn_measured_fraction_theta_full 0.966
_diffrn_measured_fraction_theta_max 0.941
_diffrn_measurement_details
;
List of Runs (angles in degrees, time in seconds):

  # Type    Start    End  Width  t~exp~   \w     \q     \k     \f   Frames
--------------------------------------------------------------------------
  1  \w    -91.00  -2.00   1.00    1.00    --  -40.81 125.00  30.00   89
  2  \w    -59.00  28.00   1.00    1.00    --  -40.81  57.00 -30.00   87
  3  \w   -109.00 -14.00   1.00    1.00    --  -40.81 -57.00-180.00   95
  4  \w    -34.00  23.00   1.00    1.00    --  -40.81  38.00 -60.00   57
  5  \w     33.00  67.00   1.00    3.00    --  100.91-125.00  90.00   34
  6  \w     94.00 134.00   1.00    3.00    --  100.91 125.00 150.00   40
  7  \w     31.00 122.00   1.00    3.00    --  100.91 -30.00  90.00   91
  8  \w     31.00 125.00   1.00    3.00    --  100.91 -77.00 120.00   94
  9  \w     83.00 171.00   1.00    3.00    --  100.91  30.00 -90.00   88
 10  \w     79.00 118.00   1.00    3.00    --  100.91-125.00 -30.00   39
 11  \w     77.00 150.00   1.00    3.00    --  100.91  45.00 -30.00   73
 12  \w     19.00  46.00   1.00    3.00    --  100.91 -95.00  60.00   27
 13  \w     60.00  86.00   1.00    3.00    --  100.91 -30.00 -90.00   26
 14  \w    138.00 174.00   1.00    3.00    --  100.91 125.00 150.00   36
 15  \w     32.00 122.00   1.00    3.00    --  100.91 -61.00-120.00   90
 16  \w     72.00 106.00   1.00    3.00    --  100.91 -95.00  60.00   34
;
_diffrn_measurement_device 'four-circle diffractometer'
_diffrn_measurement_device_type 'SuperNova, Dual, Cu at home/near, AtlasS2'
_diffrn_measurement_method '\w scans'
_diffrn_orient_matrix_type 'CrysAlisPro convention (1999,Acta A55,543-557)'
_diffrn_orient_matrix_UB_11 0.0800576000
_diffrn_orient_matrix_UB_12 -0.0670381000
_diffrn_orient_matrix_UB_13 -0.0966084000
_diffrn_orient_matrix_UB_21 0.1395025000
_diffrn_orient_matrix_UB_22 0.0562382000
_diffrn_orient_matrix_UB_23 -0.0349481000
_diffrn_orient_matrix_UB_31 0.0940919000
_diffrn_orient_matrix_UB_32 -0.0802165000
_diffrn_orient_matrix_UB_33 0.0632903000
_diffrn_radiation_monochromator mirror
_diffrn_radiation_probe x-ray
_diffrn_radiation_type CuK\a
_diffrn_radiation_wavelength 1.54184
_diffrn_reflns_av_R_equivalents 0.0135
_diffrn_reflns_av_unetI/netI 0.0173
_diffrn_reflns_Laue_measured_fraction_full 0.966
_diffrn_reflns_Laue_measured_fraction_max 0.941
_diffrn_reflns_limit_h_max 10
_diffrn_reflns_limit_h_min -7
_diffrn_reflns_limit_k_max 16
_diffrn_reflns_limit_k_min -16
_diffrn_reflns_limit_l_max 16
_diffrn_reflns_limit_l_min -14
_diffrn_reflns_number 9338
_diffrn_reflns_point_group_measured_fraction_full 0.966
_diffrn_reflns_point_group_measured_fraction_max 0.941
_diffrn_reflns_theta_full 67.684
_diffrn_reflns_theta_max 71.476
_diffrn_reflns_theta_min 3.406
_diffrn_source 'micro-focus sealed X-ray tube'
_diffrn_source_type 'SuperNova (Cu) X-ray Source'
_exptl_absorpt_coefficient_mu 0.655
_exptl_absorpt_correction_T_max 1.00000
_exptl_absorpt_correction_T_min 0.86049
_exptl_absorpt_correction_type multi-scan
_exptl_absorpt_process_details
;
CrysAlisPro 1.171.39.46 (Rigaku Oxford Diffraction, 2018)
Empirical absorption correction using spherical harmonics,
 implemented in SCALE3 ABSPACK scaling algorithm.
;
_exptl_crystal_colour colourless
_exptl_crystal_density_diffrn 1.262
_exptl_crystal_description block
_exptl_crystal_F_000 600
_exptl_crystal_size_max 0.2
_exptl_crystal_size_mid 0.1
_exptl_crystal_size_min 0.1
_refine_diff_density_max 0.350
_refine_diff_density_min -0.321
_refine_diff_density_rms 0.043
_refine_ls_extinction_coef .
_refine_ls_extinction_method none
_refine_ls_goodness_of_fit_ref 1.034
_refine_ls_hydrogen_treatment constr
_refine_ls_matrix_type full
_refine_ls_number_parameters 386
_refine_ls_number_reflns 5418
_refine_ls_number_restraints 0
_refine_ls_restrained_S_all 1.034
_refine_ls_R_factor_all 0.0402
_refine_ls_R_factor_gt 0.0383
_refine_ls_shift/su_max 0.000
_refine_ls_shift/su_mean 0.000
_refine_ls_structure_factor_coef Fsqd
_refine_ls_weighting_details 'w=1/[\s^2^(Fo^2^)+(0.0487P)^2^+0.5900P] where P=(Fo^2^+2Fc^2^)/3'
_refine_ls_weighting_scheme calc
_refine_ls_wR_factor_gt 0.0965
_refine_ls_wR_factor_ref 0.0981
_reflns_Friedel_coverage 0.000
_reflns_Friedel_fraction_full .
_reflns_Friedel_fraction_max .
_reflns_number_gt 5089
_reflns_number_total 5418
_reflns_threshold_expression 'I > 2\s(I)'
_cod_data_source_file suppl_ncrs-2019-0285_suppl.cif
_cod_data_source_block 1
_cod_database_code 8105946
_chemical_oxdiff_formula 'C H N O Cl '
_shelx_space_group_comment
;
The symmetry employed for this shelxl refinement is uniquely defined
by the following loop, which should always be used as a source of
symmetry information in preference to the above space-group names.
They are only intended as comments.
;
_reflns_odcompleteness_completeness 97.38
_reflns_odcompleteness_iscentric 1
_reflns_odcompleteness_theta 64.99
_olex2_refinement_description
;
1. Fixed Uiso
 At 1.2 times of:
  All C(H) groups, All C(H,H) groups, All N(H) groups
 At 1.5 times of:
  All C(H,H,H) groups, All O(H) groups
2.a Secondary CH2 refined with riding coordinates:
 C29(H29A,H29B), C32(H32A,H32B)
2.b Aromatic/amide H refined with riding coordinates:
 N4(H4), N5(H5), C3(H3), C4(H4A), C5(H5A), C7(H7), C10(H10), C11(H11),
 C12(H12), C13(H13), C17(H17), C20(H20), C23(H23), C26(H26)
2.c Idealised Me refined as rotating group:
 C1(H1A,H1B,H1C), C28(H28A,H28B,H28C), C30(H30A,H30B,H30C), C31(H31A,H31B,
 H31C), C33(H33A,H33B,H33C), C34(H34A,H34B,H34C)
2.d Idealised tetrahedral OH refined as rotating group:
 O3(H3A)
;
_olex2_submission_special_instructions 'No special instructions were received'
_oxdiff_exptl_absorpt_empirical_details
;
Empirical correction (ABSPACK) includes:
- Absorption correction using spherical harmonics
- Frame scaling
;
_oxdiff_exptl_absorpt_empirical_full_max 1.226
_oxdiff_exptl_absorpt_empirical_full_min 0.830

loop_
_space_group_symop_operation_xyz
'x, y, z'
'-x, -y, -z'

loop_
_atom_site_label
_atom_site_type_symbol
_atom_site_fract_x
_atom_site_fract_y
_atom_site_fract_z
_atom_site_U_iso_or_equiv
_atom_site_adp_type
_atom_site_occupancy
_atom_site_site_symmetry_order
_atom_site_calc_flag
_atom_site_refinement_flags_posn
_atom_site_refinement_flags_adp
_atom_site_refinement_flags_occupancy
_atom_site_disorder_assembly
_atom_site_disorder_group
O1 O 0.78386(12) 0.47412(7) 0.54353(7) 0.0266(2) Uani 1 1 d . . . . .
O2 O 0.77145(10) 0.76464(6) 0.12868(6) 0.01997(19) Uani 1 1 d . . . . .
N1 N 0.38453(12) 0.91078(7) 0.46786(8) 0.0182(2) Uani 1 1 d . . . . .
N2 N 0.62141(12) 0.65638(7) 0.47149(7) 0.0160(2) Uani 1 1 d . . . . .
N3 N 0.74429(12) 0.59006(7) 0.40691(7) 0.0146(2) Uani 1 1 d . . . . .
N4 N 0.37058(13) 0.63569(8) 0.05455(8) 0.0215(2) Uani 1 1 d . . . . .
H4 H 0.3199 0.5872 0.0634 0.026 Uiso 1 1 calc R . . . .
N5 N 1.16146(12) 0.92098(7) 0.17823(8) 0.0176(2) Uani 1 1 d . . . . .
H5 H 1.2300 0.9227 0.2104 0.021 Uiso 1 1 calc R . . . .
C1 C 0.21819(18) 1.08508(10) 0.48125(12) 0.0311(3) Uani 1 1 d . . . . .
H1A H 0.3172 1.1067 0.4475 0.047 Uiso 1 1 calc GR . . . .
H1B H 0.1522 1.1304 0.5366 0.047 Uiso 1 1 calc GR . . . .
H1C H 0.1612 1.0871 0.4311 0.047 Uiso 1 1 calc GR . . . .
C2 C 0.25584(15) 0.97695(9) 0.52603(10) 0.0220(3) Uani 1 1 d . . . . .
C3 C 0.15981(16) 0.94651(10) 0.62174(10) 0.0265(3) Uani 1 1 d . . . . .
H3 H 0.0706 0.9933 0.6605 0.032 Uiso 1 1 calc R . . . .
C4 C 0.19843(17) 0.84564(11) 0.65883(10) 0.0282(3) Uani 1 1 d . . . . .
H4A H 0.1342 0.8238 0.7223 0.034 Uiso 1 1 calc R . . . .
C5 C 0.33309(16) 0.77750(10) 0.60088(10) 0.0233(3) Uani 1 1 d . . . . .
H5A H 0.3626 0.7099 0.6252 0.028 Uiso 1 1 calc R . . . .
C6 C 0.42299(14) 0.81305(9) 0.50518(9) 0.0168(2) Uani 1 1 d . . . . .
C7 C 0.56251(14) 0.74536(9) 0.43523(9) 0.0162(2) Uani 1 1 d . . . . .
H7 H 0.6072 0.7664 0.3663 0.019 Uiso 1 1 calc R . . . .
C8 C 0.81581(14) 0.49841(9) 0.45108(9) 0.0177(2) Uani 1 1 d . . . . .
C9 C 0.93277(14) 0.43968(9) 0.36154(9) 0.0178(2) Uani 1 1 d . . . . .
C10 C 1.03258(16) 0.34189(9) 0.36205(10) 0.0242(3) Uani 1 1 d . . . . .
H10 H 1.0373 0.3055 0.4245 0.029 Uiso 1 1 calc R . . . .
C11 C 1.12463(16) 0.30063(10) 0.26638(11) 0.0264(3) Uani 1 1 d . . . . .
H11 H 1.1937 0.2357 0.2642 0.032 Uiso 1 1 calc R . . . .
C12 C 1.11502(15) 0.35534(10) 0.17296(10) 0.0240(3) Uani 1 1 d . . . . .
H12 H 1.1749 0.3252 0.1094 0.029 Uiso 1 1 calc R . . . .
C13 C 1.01753(15) 0.45403(9) 0.17326(9) 0.0194(2) Uani 1 1 d . . . . .
H13 H 1.0129 0.4909 0.1110 0.023 Uiso 1 1 calc R . . . .
C14 C 0.92740(14) 0.49584(8) 0.26939(9) 0.0153(2) Uani 1 1 d . . . . .
C15 C 0.81318(14) 0.60140(8) 0.29052(8) 0.0144(2) Uani 1 1 d . . . . .
C16 C 0.68656(14) 0.61754(8) 0.23389(9) 0.0150(2) Uani 1 1 d . . . . .
C17 C 0.58373(14) 0.54987(9) 0.25232(9) 0.0166(2) Uani 1 1 d . . . . .
H17 H 0.5864 0.4997 0.3059 0.020 Uiso 1 1 calc R . . . .
C18 C 0.47887(14) 0.55399(9) 0.19499(9) 0.0176(2) Uani 1 1 d . . . . .
C19 C 0.47227(14) 0.63214(9) 0.11445(9) 0.0176(2) Uani 1 1 d . . . . .
C20 C 0.57027(14) 0.70199(9) 0.09663(9) 0.0176(2) Uani 1 1 d . . . . .
H20 H 0.5645 0.7546 0.0456 0.021 Uiso 1 1 calc R . . . .
C21 C 0.67724(14) 0.69304(9) 0.15538(9) 0.0159(2) Uani 1 1 d . . . . .
C22 C 0.87978(14) 0.76126(9) 0.18385(9) 0.0153(2) Uani 1 1 d . . . . .
C23 C 0.96438(14) 0.83886(9) 0.15551(9) 0.0163(2) Uani 1 1 d . . . . .
H23 H 0.9450 0.8878 0.1035 0.020 Uiso 1 1 calc R . . . .
C24 C 1.07831(14) 0.84380(8) 0.20474(8) 0.0146(2) Uani 1 1 d . . . . .
C25 C 1.10494(14) 0.76893(8) 0.28505(9) 0.0151(2) Uani 1 1 d . . . . .
C26 C 1.01853(14) 0.69316(8) 0.31014(8) 0.0145(2) Uani 1 1 d . . . . .
H26 H 1.0367 0.6439 0.3622 0.017 Uiso 1 1 calc R . . . .
C27 C 0.90423(14) 0.68681(8) 0.26084(8) 0.0141(2) Uani 1 1 d . . . . .
C28 C 0.37572(15) 0.47716(9) 0.21456(10) 0.0216(3) Uani 1 1 d . . . . .
H28A H 0.2637 0.5119 0.2384 0.032 Uiso 1 1 calc GR . . . .
H28B H 0.4014 0.4268 0.2670 0.032 Uiso 1 1 calc GR . . . .
H28C H 0.3960 0.4436 0.1508 0.032 Uiso 1 1 calc GR . . . .
C29 C 0.34590(16) 0.71770(10) -0.02254(10) 0.0231(3) Uani 1 1 d . . . . .
H29A H 0.4481 0.7195 -0.0753 0.028 Uiso 1 1 calc R . . . .
H29B H 0.3048 0.7834 0.0110 0.028 Uiso 1 1 calc R . . . .
C30 C 0.22594(18) 0.70018(12) -0.07400(11) 0.0337(3) Uani 1 1 d . . . . .
H30A H 0.2107 0.7545 -0.1254 0.050 Uiso 1 1 calc GR . . . .
H30B H 0.1243 0.6997 -0.0217 0.050 Uiso 1 1 calc GR . . . .
H30C H 0.2671 0.6352 -0.1073 0.050 Uiso 1 1 calc GR . . . .
C31 C 1.22237(15) 0.77448(9) 0.34244(9) 0.0176(2) Uani 1 1 d . . . . .
H31A H 1.1851 0.8371 0.3799 0.026 Uiso 1 1 calc GR . . . .
H31B H 1.3269 0.7734 0.2930 0.026 Uiso 1 1 calc GR . . . .
H31C H 1.2300 0.7165 0.3910 0.026 Uiso 1 1 calc GR . . . .
C32 C 1.13707(15) 0.99926(9) 0.09795(9) 0.0197(2) Uani 1 1 d . . . . .
H32A H 1.0250 1.0371 0.1173 0.024 Uiso 1 1 calc R . . . .
H32B H 1.1602 0.9669 0.0323 0.024 Uiso 1 1 calc R . . . .
C33 C 1.2456(2) 1.07267(11) 0.08399(12) 0.0340(3) Uani 1 1 d . . . . .
H33A H 1.2244 1.1258 0.0326 0.051 Uiso 1 1 calc GR . . . .
H33B H 1.3566 1.0358 0.0610 0.051 Uiso 1 1 calc GR . . . .
H33C H 1.2248 1.1032 0.1495 0.051 Uiso 1 1 calc GR . . . .
O3 O 0.44038(13) 0.95999(8) 0.25160(8) 0.0348(2) Uani 1 1 d . . . . .
H3A H 0.4280 0.9445 0.3139 0.052 Uiso 1 1 calc GR . . . .
C34 C 0.55310(18) 1.02285(12) 0.21651(12) 0.0344(3) Uani 1 1 d . . . . .
H34A H 0.5852 1.0289 0.1414 0.052 Uiso 1 1 calc GR . . . .
H34B H 0.6464 0.9925 0.2397 0.052 Uiso 1 1 calc GR . . . .
H34C H 0.5045 1.0900 0.2446 0.052 Uiso 1 1 calc GR . . . .

loop_
_atom_site_aniso_label
_atom_site_aniso_U_11
_atom_site_aniso_U_22
_atom_site_aniso_U_33
_atom_site_aniso_U_23
_atom_site_aniso_U_13
_atom_site_aniso_U_12
O1 0.0344(5) 0.0228(4) 0.0175(4) 0.0063(3) -0.0076(4) -0.0008(4)
O2 0.0213(5) 0.0240(4) 0.0205(4) 0.0095(3) -0.0129(3) -0.0117(3)
N1 0.0184(5) 0.0168(5) 0.0208(5) -0.0022(4) -0.0086(4) -0.0025(4)
N2 0.0153(5) 0.0167(5) 0.0162(5) -0.0011(4) -0.0053(4) -0.0031(4)
N3 0.0160(5) 0.0134(4) 0.0133(5) 0.0017(3) -0.0044(4) -0.0021(4)
N4 0.0207(5) 0.0248(5) 0.0235(5) -0.0014(4) -0.0119(4) -0.0063(4)
N5 0.0202(5) 0.0170(5) 0.0189(5) 0.0041(4) -0.0098(4) -0.0073(4)
C1 0.0298(7) 0.0198(6) 0.0395(8) -0.0043(5) -0.0099(6) 0.0024(5)
C2 0.0210(6) 0.0203(6) 0.0266(6) -0.0061(5) -0.0112(5) -0.0004(5)
C3 0.0219(7) 0.0294(7) 0.0246(6) -0.0100(5) -0.0058(5) 0.0030(5)
C4 0.0263(7) 0.0350(7) 0.0186(6) -0.0018(5) -0.0031(5) -0.0031(6)
C5 0.0241(7) 0.0235(6) 0.0195(6) 0.0015(5) -0.0060(5) -0.0020(5)
C6 0.0174(6) 0.0177(5) 0.0178(6) -0.0015(4) -0.0090(5) -0.0030(4)
C7 0.0164(6) 0.0173(5) 0.0157(5) 0.0006(4) -0.0059(4) -0.0045(4)
C8 0.0197(6) 0.0152(5) 0.0195(6) 0.0040(4) -0.0089(5) -0.0045(4)
C9 0.0177(6) 0.0154(5) 0.0216(6) 0.0010(4) -0.0076(5) -0.0044(4)
C10 0.0265(7) 0.0162(6) 0.0290(7) 0.0031(5) -0.0104(5) -0.0021(5)
C11 0.0239(7) 0.0156(6) 0.0382(7) -0.0040(5) -0.0100(6) 0.0008(5)
C12 0.0192(6) 0.0233(6) 0.0286(7) -0.0094(5) -0.0036(5) -0.0041(5)
C13 0.0175(6) 0.0214(6) 0.0205(6) -0.0021(5) -0.0057(5) -0.0059(5)
C14 0.0127(6) 0.0146(5) 0.0210(6) 0.0006(4) -0.0072(4) -0.0050(4)
C15 0.0156(6) 0.0147(5) 0.0126(5) 0.0012(4) -0.0043(4) -0.0034(4)
C16 0.0139(6) 0.0163(5) 0.0144(5) -0.0010(4) -0.0047(4) -0.0018(4)
C17 0.0163(6) 0.0154(5) 0.0171(5) 0.0001(4) -0.0046(4) -0.0023(4)
C18 0.0144(6) 0.0176(5) 0.0197(6) -0.0041(4) -0.0037(4) -0.0021(4)
C19 0.0146(6) 0.0211(6) 0.0170(5) -0.0049(4) -0.0056(4) -0.0011(4)
C20 0.0170(6) 0.0208(6) 0.0147(5) 0.0011(4) -0.0058(4) -0.0033(4)
C21 0.0148(6) 0.0174(5) 0.0157(5) -0.0001(4) -0.0041(4) -0.0047(4)
C22 0.0137(6) 0.0181(5) 0.0148(5) 0.0006(4) -0.0064(4) -0.0026(4)
C23 0.0169(6) 0.0161(5) 0.0154(5) 0.0035(4) -0.0055(4) -0.0035(4)
C24 0.0141(6) 0.0139(5) 0.0143(5) -0.0014(4) -0.0025(4) -0.0022(4)
C25 0.0147(6) 0.0149(5) 0.0146(5) -0.0018(4) -0.0044(4) -0.0011(4)
C26 0.0154(6) 0.0132(5) 0.0135(5) 0.0003(4) -0.0049(4) -0.0007(4)
C27 0.0139(6) 0.0136(5) 0.0137(5) -0.0001(4) -0.0033(4) -0.0025(4)
C28 0.0184(6) 0.0218(6) 0.0266(6) -0.0032(5) -0.0080(5) -0.0055(5)
C29 0.0219(6) 0.0276(6) 0.0199(6) -0.0043(5) -0.0100(5) 0.0004(5)
C30 0.0301(8) 0.0448(8) 0.0292(7) -0.0086(6) -0.0183(6) 0.0013(6)
C31 0.0196(6) 0.0174(5) 0.0186(6) 0.0025(4) -0.0090(5) -0.0063(4)
C32 0.0250(6) 0.0170(5) 0.0191(6) 0.0036(4) -0.0091(5) -0.0070(5)
C33 0.0539(10) 0.0288(7) 0.0338(8) 0.0152(6) -0.0264(7) -0.0255(7)
O3 0.0422(6) 0.0464(6) 0.0258(5) 0.0114(4) -0.0167(4) -0.0251(5)
C34 0.0297(8) 0.0414(8) 0.0347(8) 0.0067(6) -0.0109(6) -0.0144(6)

loop_
_atom_type_symbol
_atom_type_description
_atom_type_scat_dispersion_real
_atom_type_scat_dispersion_imag
_atom_type_scat_source
C C 0.0181 0.0091 'International Tables Vol C Tables 4.2.6.8 and 6.1.1.4'
H H 0.0000 0.0000 'International Tables Vol C Tables 4.2.6.8 and 6.1.1.4'
N N 0.0311 0.0180 'International Tables Vol C Tables 4.2.6.8 and 6.1.1.4'
O O 0.0492 0.0322 'International Tables Vol C Tables 4.2.6.8 and 6.1.1.4'

loop_
_geom_angle_atom_site_label_1
_geom_angle_atom_site_label_2
_geom_angle_atom_site_label_3
_geom_angle
_geom_angle_site_symmetry_1
_geom_angle_site_symmetry_3
C21 O2 C22 118.25(9) . .
C2 N1 C6 118.81(11) . .
C7 N2 N3 119.66(10) . .
N2 N3 C8 118.01(9) . .
N2 N3 C15 127.76(9) . .
C8 N3 C15 114.21(9) . .
C19 N4 C29 122.62(10) . .
C24 N5 C32 121.95(10) . .
N1 C2 C1 116.83(11) . .
N1 C2 C3 121.69(11) . .
C3 C2 C1 121.46(11) . .
C4 C3 C2 119.20(12) . .
C5 C4 C3 119.62(12) . .
C4 C5 C6 118.07(12) . .
N1 C6 C5 122.58(11) . .
N1 C6 C7 115.12(10) . .
C5 C6 C7 122.24(11) . .
N2 C7 C6 118.49(10) . .
O1 C8 N3 125.90(11) . .
O1 C8 C9 128.86(11) . .
N3 C8 C9 105.22(9) . .
C10 C9 C8 128.72(11) . .
C14 C9 C8 109.38(10) . .
C14 C9 C10 121.86(11) . .
C11 C10 C9 117.66(12) . .
C10 C11 C12 120.74(12) . .
C13 C12 C11 121.17(12) . .
C14 C13 C12 117.90(11) . .
C9 C14 C13 120.61(11) . .
C9 C14 C15 111.42(10) . .
C13 C14 C15 127.96(10) . .
N3 C15 C14 99.42(8) . .
N3 C15 C16 112.72(9) . .
N3 C15 C27 111.17(9) . .
C16 C15 C14 110.67(9) . .
C16 C15 C27 110.85(9) . .
C27 C15 C14 111.56(9) . .
C17 C16 C15 120.76(10) . .
C21 C16 C15 121.83(10) . .
C21 C16 C17 117.15(10) . .
C18 C17 C16 123.20(11) . .
C17 C18 C19 118.44(11) . .
C17 C18 C28 121.39(11) . .
C19 C18 C28 120.15(11) . .
N4 C19 C18 119.11(11) . .
N4 C19 C20 121.55(11) . .
C20 C19 C18 119.33(11) . .
C19 C20 C21 119.97(11) . .
O2 C21 C16 123.36(10) . .
O2 C21 C20 114.78(10) . .
C16 C21 C20 121.86(11) . .
O2 C22 C23 114.63(10) . .
C27 C22 O2 123.44(10) . .
C27 C22 C23 121.93(11) . .
C22 C23 C24 120.37(10) . .
N5 C24 C23 120.91(10) . .
N5 C24 C25 120.05(10) . .
C23 C24 C25 119.03(10) . .
C24 C25 C31 120.32(10) . .
C26 C25 C24 118.47(10) . .
C26 C25 C31 121.20(10) . .
C25 C26 C27 123.15(10) . .
C22 C27 C15 121.74(10) . .
C22 C27 C26 117.05(10) . .
C26 C27 C15 121.21(10) . .
N4 C29 C30 109.86(11) . .
N5 C32 C33 110.64(10) . .

loop_
_geom_bond_atom_site_label_1
_geom_bond_atom_site_label_2
_geom_bond_distance
_geom_bond_site_symmetry_2
O1 C8 1.2107(15) .
O2 C21 1.3791(14) .
O2 C22 1.3832(14) .
N1 C2 1.3439(16) .
N1 C6 1.3490(15) .
N2 N3 1.3569(13) .
N2 C7 1.2850(15) .
N3 C8 1.3958(14) .
N3 C15 1.4975(14) .
N4 C19 1.3814(15) .
N4 C29 1.4470(16) .
N5 C24 1.3750(14) .
N5 C32 1.4452(15) .
C1 C2 1.5038(18) .
C2 C3 1.3875(19) .
C3 C4 1.385(2) .
C4 C5 1.3838(18) .
C5 C6 1.3910(17) .
C6 C7 1.4688(16) .
C8 C9 1.4765(16) .
C9 C10 1.3893(17) .
C9 C14 1.3825(16) .
C10 C11 1.3826(19) .
C11 C12 1.396(2) .
C12 C13 1.3897(18) .
C13 C14 1.3868(17) .
C14 C15 1.5207(15) .
C15 C16 1.5132(16) .
C15 C27 1.5161(15) .
C16 C17 1.3997(16) .
C16 C21 1.3839(16) .
C17 C18 1.3768(17) .
C18 C19 1.4228(17) .
C18 C28 1.4997(16) .
C19 C20 1.3914(17) .
C20 C21 1.3962(16) .
C22 C23 1.3885(16) .
C22 C27 1.3829(16) .
C23 C24 1.3961(16) .
C24 C25 1.4228(16) .
C25 C26 1.3781(16) .
C25 C31 1.5056(16) .
C26 C27 1.4053(16) .
C29 C30 1.5222(18) .
C32 C33 1.5080(17) .
O3 C34 1.4107(17) .
